data_1565214
loop_
_publ_author_name
'Ahmad, Iftikhar'
Zia-ur-Rehman,
'Waseem, Amir'
'Tariq, Muhammad'
'MacBeth, Cora'
'Bacsa, John'
'Venkataraman, Deepak'
'Rajakumar, Augustine'
'Ullah, Nazif'
'Tabassum, Saira'

_publ_section_title
;
 Organotin(IV) derivatives of amide-based carboxylates: Synthesis,
 spectroscopic characterization, single crystal studies and antimicrobial,
 antioxidant, cytotoxic, anti-leishmanial, hemolytic, noncancerous,
 anticancer activities
;
_journal_name_full 'Inorganica Chimica Acta'
_journal_page_first 119433
_journal_paper_doi 10.1016/j.ica.2020.119433
_journal_volume 505
_journal_year 2020
_chemical_formula_moiety 'C14 H19 N O4 Sn'
_chemical_formula_sum 'C14 H19 N O4 Sn'
_chemical_formula_weight 383.99
_space_group_crystal_system monoclinic
_space_group_IT_number 14
_space_group_name_Hall '-P 2ybc'
_space_group_name_H-M_alt 'P 1 21/c 1'
_atom_sites_solution_hydrogens geom
_atom_sites_solution_primary dual
_cell_angle_alpha 90
_cell_angle_beta 91.774(3)
_cell_angle_gamma 90
_cell_formula_units_Z 4
_cell_length_a 9.5424(3)
_cell_length_b 6.9070(2)
_cell_length_c 23.3651(8)
_cell_measurement_reflns_used 9449
_cell_measurement_temperature 99.93(16)
_cell_measurement_theta_max 77.2170
_cell_measurement_theta_min 3.7420
_cell_volume 1539.24(8)
_computing_cell_refinement 'CrysAlisPro 1.171.39.28e (Rigaku OD, 2015)'
_computing_data_collection 'CrysAlisPro 1.171.39.28e (Rigaku OD, 2015)'
_computing_data_reduction 'CrysAlisPro 1.171.39.28e (Rigaku OD, 2015)'
_computing_molecular_graphics 'Olex2 (Dolomanov et al., 2009)'
_computing_publication_material 'Olex2 (Dolomanov et al., 2009)'
_computing_structure_refinement 'SHELXL-2014 (Sheldrick, 2015)'
_computing_structure_solution 'SHELXT (Sheldrick, 2015)'
_diffrn_ambient_environment N~2~
_diffrn_ambient_temperature 99.93(16)
_diffrn_detector HyPix
_diffrn_detector_type HyPix
_diffrn_measured_fraction_theta_full 0.999
_diffrn_measured_fraction_theta_max 0.998
_diffrn_measurement_details
;
List of Runs (angles in degrees, time in seconds):

  # Type    Start    End  Width  t~exp~   \w     \q     \k     \f   Frames
--------------------------------------------------------------------------
  1  \w    -45.00  25.00   0.50    0.50    --  -47.95  38.00  90.00  140
  2  \w    -58.00 -31.00   0.50    2.00    --  -86.25 110.00 106.00   54
  3  \w    -86.00 -21.00   0.50    0.50    --  -47.95 110.00 106.00  130
  4  \w    -25.00  61.00   0.50    0.50    --   47.95 -19.00  60.00  172
  5  \w     20.00  81.00   0.50    0.50    --   47.95-110.00  11.00  122
  6  \w     60.00 109.00   0.50    2.00    --  107.75-110.00  11.00   98
  7  \w     80.00 117.00   0.50    2.00    --  107.75-125.00 -30.00   74
  8  \w     71.00 121.00   0.50    2.00    --  107.75-125.00 -90.00  100
  9  \w     69.00 108.00   0.50    2.00    --  107.75 -77.00  30.00   78
 10  \w     44.00  86.00   0.50    2.00    --  107.75 -61.00  30.00   84
 11  \w     37.00  85.00   0.50    2.00    --  107.75 -45.00  30.00   96
 12  \w     36.00  84.00   0.50    2.00    --  107.75 -45.00  90.00   96
 13  \w     53.00  80.00   0.50    2.00    --  107.75 -61.00 150.00   54
 14  \w     49.00  85.00   0.50    2.00    --  107.75 -45.00 150.00   72
 15  \w     35.00  82.00   0.50    2.00    --  107.75-125.00 150.00   94
 16  \w     86.00 121.00   0.50    2.00    --  107.75-125.00 150.00   70
 17  \w     39.00  64.00   0.50    2.00    --  107.75 -77.00  30.00   50
 18  \w     36.00  69.00   0.50    2.00    --  107.75-125.00 -30.00   66
 19  \w     45.00  85.00   0.50    2.00    --  107.75 -45.00 -90.00   80
 20  \w     95.00 130.00   0.50    2.00    --  107.75  15.00-150.00   70
 21  \w    139.00 178.00   0.50    2.00    --  107.75  15.00-150.00   78
 22  \w    149.00 174.00   0.50    2.00    --  107.75  77.00   0.00   50
 23  \w    136.00 166.00   0.50    2.00    --  107.75 125.00  30.00   60
 24  \w    134.00 171.00   0.50    2.00    --  107.75 125.00  90.00   74
 25  \w    116.00 148.00   0.50    2.00    --  107.75 110.00 106.00   64
 26  \w     92.00 123.00   0.50    2.00    --  107.75 125.00  30.00   62
 27  \w     96.00 123.00   0.50    2.00    --  107.75 125.00  90.00   54
 28  \w     85.00 140.00   0.50    2.00    --  107.75  77.00   0.00  110
 29  \w     86.00 117.00   0.50    2.00    --  107.75 -15.00-180.00   62
 30  \w     37.00  83.00   0.50    2.00    --  107.75 -95.00-180.00   92
 31  \w     33.00 102.00   0.50    2.00    --  107.75 -15.00 -90.00  138
 32  \w     33.00  79.00   0.50    2.00    --  107.75 -15.00-180.00   92
 33  \w     39.00  83.00   0.50    2.00    --  107.75 -45.00-150.00   88
 34  \w     -2.00  63.00   0.50    0.50    --   47.95 -57.00  30.00  130
 35  \w    -70.00 -16.00   0.50    2.00    --  -86.25  45.00  60.00  108
 36  \w   -106.00 -80.00   0.50    2.00    --  -86.25-110.00  11.00   52
 37  \w   -119.00 -73.00   0.50    0.50    --  -47.95-125.00  90.00   92
 38  \w   -119.00 -82.00   0.50    0.50    --  -47.95-125.00-180.00   74
;
_diffrn_measurement_device 'four-circle diffractometer'
_diffrn_measurement_device_type 'XtaLAB Synergy, Dualflex, HyPix'
_diffrn_measurement_method '\w scans'
_diffrn_orient_matrix_type 'CrysAlisPro convention (1999,Acta A55,543-557)'
_diffrn_orient_matrix_UB_11 0.0543281000
_diffrn_orient_matrix_UB_12 0.1778386000
_diffrn_orient_matrix_UB_13 0.0336454000
_diffrn_orient_matrix_UB_21 0.0122821000
_diffrn_orient_matrix_UB_22 -0.1234346000
_diffrn_orient_matrix_UB_23 0.0549649000
_diffrn_orient_matrix_UB_31 0.1515492000
_diffrn_orient_matrix_UB_32 -0.0535359000
_diffrn_orient_matrix_UB_33 -0.0142677000
_diffrn_radiation_monochromator 'multilayer mirror'
_diffrn_radiation_probe x-ray
_diffrn_radiation_type CuK\a
_diffrn_radiation_wavelength 1.54184
_diffrn_reflns_av_R_equivalents 0.0667
_diffrn_reflns_av_unetI/netI 0.0393
_diffrn_reflns_Laue_measured_fraction_full 0.999
_diffrn_reflns_Laue_measured_fraction_max 0.998
_diffrn_reflns_limit_h_max 11
_diffrn_reflns_limit_h_min -10
_diffrn_reflns_limit_k_max 8
_diffrn_reflns_limit_k_min -8
_diffrn_reflns_limit_l_max 28
_diffrn_reflns_limit_l_min -28
_diffrn_reflns_number 15835
_diffrn_reflns_point_group_measured_fraction_full 0.999
_diffrn_reflns_point_group_measured_fraction_max 0.998
_diffrn_reflns_theta_full 67.684
_diffrn_reflns_theta_max 70.073
_diffrn_reflns_theta_min 3.785
_diffrn_source 'micro-focus sealed X-ray tube'
_diffrn_source_current 1.0
_diffrn_source_type 'PhotonJet (Cu) X-ray Source'
_diffrn_source_voltage 50
_exptl_absorpt_coefficient_mu 13.321
_exptl_absorpt_correction_T_max 0.751
_exptl_absorpt_correction_T_min 0.061
_exptl_absorpt_correction_type gaussian
_exptl_absorpt_process_details
;
CrysAlisPro 1.171.39.28e (Rigaku Oxford Diffraction, 2015)
Numerical absorption correction based on gaussian integration over
			a multifaceted crystal model
Empirical absorption correction using spherical harmonics,
 implemented in SCALE3 ABSPACK scaling algorithm.
;
_exptl_crystal_colour colourless
_exptl_crystal_colour_primary colourless
_exptl_crystal_density_diffrn 1.657
_exptl_crystal_description needle
_exptl_crystal_F_000 768
_exptl_crystal_recrystallization_method 'The material was recrystallised from --- by as supplied'
_exptl_crystal_size_max 0.323
_exptl_crystal_size_mid 0.103
_exptl_crystal_size_min 0.049
_refine_diff_density_max 1.728
_refine_diff_density_min -1.150
_refine_diff_density_rms 0.155
_refine_ls_extinction_coef .
_refine_ls_extinction_method none
_refine_ls_goodness_of_fit_ref 1.077
_refine_ls_hydrogen_treatment constr
_refine_ls_matrix_type full
_refine_ls_number_parameters 185
_refine_ls_number_reflns 2933
_refine_ls_number_restraints 120
_refine_ls_restrained_S_all 1.076
_refine_ls_R_factor_all 0.0418
_refine_ls_R_factor_gt 0.0402
_refine_ls_shift/su_max 0.001
_refine_ls_shift/su_mean 0.000
_refine_ls_structure_factor_coef Fsqd
_refine_ls_weighting_details 'w=1/[\s^2^(Fo^2^)+(0.0708P)^2^+1.8016P] where P=(Fo^2^+2Fc^2^)/3'
_refine_ls_weighting_scheme calc
_refine_ls_wR_factor_gt 0.1067
_refine_ls_wR_factor_ref 0.1083
_reflns_Friedel_coverage 0.000
_reflns_Friedel_fraction_full .
_reflns_Friedel_fraction_max .
_reflns_number_gt 2770
_reflns_number_total 2933
_reflns_threshold_expression 'I > 2\s(I)'
_cod_data_source_file ICA-2020-505-119433.cif
_cod_data_source_block i-c-11
_cod_original_cell_volume 1539.25(9)
_cod_database_code 1565214
_chemical_oxdiff_formula 'C56 H76 Sn4 N4 O16'
_shelx_space_group_comment
;
The symmetry employed for this shelxl refinement is uniquely defined
by the following loop, which should always be used as a source of
symmetry information in preference to the above space-group names.
They are only intended as comments.
;
_diffrn_oxdiff_ac3_digest_frames
;
01c29f05e6ea2a98ae58022bf86251d622032805abb
;
_reflns_odcompleteness_completeness 99.88
_reflns_odcompleteness_iscentric 1
_reflns_odcompleteness_theta 69.95
_olex2_refinement_description
;
1. Fixed Uiso
 At 1.2 times of:
  All C(H) groups, All N(H) groups
 At 1.5 times of:
  All C(H,H,H) groups
2. Uiso/Uaniso restraints and constraints
Uanis(C4) \\sim Ueq: with sigma of 0.002 and sigma for terminal atoms of 0.004
3. Rigid body (RIGU) restrains
 O1, C4, C5, O2
 with sigma for 1-2 distances of 0.001 and sigma for 1-3 distances of 0.001
 C5, C6
 with sigma for 1-2 distances of 0.0002 and sigma for 1-3 distances of 0.0002
 C6, C7, O3, N1
 with sigma for 1-2 distances of 0.0002 and sigma for 1-3 distances of 0.0002
 N1, C8, C9, C10, C11, C12, C13
 with sigma for 1-2 distances of 0.0002 and sigma for 1-3 distances of 0.0002
 C11, O4, C14
 with sigma for 1-2 distances of 0.0002 and sigma for 1-3 distances of 0.0002
 C2, Sn1, C1, C3
 with sigma for 1-2 distances of 0.0002 and sigma for 1-3 distances of 0.0002
 O1, C4, O2
 with sigma for 1-2 distances of 0.0002 and sigma for 1-3 distances of 0.0002
 Sn1, O1
 with sigma for 1-2 distances of 0.0002 and sigma for 1-3 distances of 0.0002
4.a Aromatic/amide H refined with riding coordinates:
 N1(H1), C9(H9), C10(H10), C6(H6), C5(H5), C13(H13), C12(H12)
4.b Idealised Me refined as rotating group:
 C3(H3A,H3B,H3C), C2(H2A,H2B,H2C), C1(H1A,H1B,H1C), C14(H14A,H14B,H14C)
;

loop_
_space_group_symop_operation_xyz
'x, y, z'
'-x, y+1/2, -z+1/2'
'-x, -y, -z'
'x, -y-1/2, z-1/2'

loop_
_atom_site_label
_atom_site_type_symbol
_atom_site_fract_x
_atom_site_fract_y
_atom_site_fract_z
_atom_site_U_iso_or_equiv
_atom_site_adp_type
_atom_site_occupancy
_atom_site_site_symmetry_order
_atom_site_calc_flag
_atom_site_refinement_flags_posn
_atom_site_refinement_flags_adp
_atom_site_refinement_flags_occupancy
_atom_site_disorder_assembly
_atom_site_disorder_group
Sn1 Sn -0.05385(2) 0.51804(4) 0.87591(2) 0.02121(14) Uani 1 1 d . U . . .
O1 O 0.1572(3) 0.4955(4) 0.91465(13) 0.0247(5) Uani 1 1 d . U . . .
O2 O 0.2392(2) 0.6323(4) 0.83643(11) 0.0273(5) Uani 1 1 d . U . . .
O4 O 0.5549(3) 0.5812(4) 0.56043(11) 0.0295(5) Uani 1 1 d . U . . .
O3 O 0.7135(3) 0.5620(5) 0.83609(12) 0.0282(5) Uani 1 1 d . U . . .
N1 N 0.4964(3) 0.6093(5) 0.79624(12) 0.0234(5) Uani 1 1 d . U . . .
H1 H 0.4087 0.6318 0.8048 0.028 Uiso 1 1 calc R . . . .
C3 C -0.0211(4) 0.3634(6) 0.79919(15) 0.0249(6) Uani 1 1 d . U . . .
H3A H 0.0099 0.4530 0.7696 0.037 Uiso 1 1 calc GR . . . .
H3B H -0.1089 0.3014 0.7863 0.037 Uiso 1 1 calc GR . . . .
H3C H 0.0508 0.2641 0.8061 0.037 Uiso 1 1 calc GR . . . .
C7 C 0.5848(3) 0.5866(5) 0.84075(15) 0.0214(6) Uani 1 1 d . U . . .
C8 C 0.5227(3) 0.6025(5) 0.73750(15) 0.0221(6) Uani 1 1 d . U . . .
C11 C 0.5530(3) 0.5889(6) 0.61855(15) 0.0240(7) Uani 1 1 d . U . . .
C4 C 0.2567(3) 0.5685(6) 0.88551(15) 0.0223(5) Uani 1 1 d . U . . .
C9 C 0.4061(4) 0.5902(6) 0.70037(16) 0.0236(6) Uani 1 1 d . U . . .
H9 H 0.3150 0.5868 0.7156 0.028 Uiso 1 1 calc R . . . .
C10 C 0.4203(4) 0.5828(6) 0.64214(16) 0.0255(7) Uani 1 1 d . U . . .
H10 H 0.3392 0.5733 0.6177 0.031 Uiso 1 1 calc R . . . .
C6 C 0.5258(3) 0.5895(6) 0.89930(15) 0.0249(7) Uani 1 1 d . U . . .
H6 H 0.5951 0.6011 0.9292 0.030 Uiso 1 1 calc R . . . .
C2 C -0.0545(4) 0.8256(7) 0.88059(16) 0.0308(7) Uani 1 1 d . U . . .
H2A H -0.1067 0.8667 0.9140 0.046 Uiso 1 1 calc GR . . . .
H2B H -0.0994 0.8787 0.8457 0.046 Uiso 1 1 calc GR . . . .
H2C H 0.0421 0.8729 0.8843 0.046 Uiso 1 1 calc GR . . . .
C5 C 0.3946(3) 0.5791(6) 0.91813(16) 0.0235(6) Uani 1 1 d . U . . .
H5 H 0.3878 0.5781 0.9586 0.028 Uiso 1 1 calc R . . . .
C13 C 0.6555(3) 0.6097(6) 0.71382(15) 0.0257(7) Uani 1 1 d . U . . .
H13 H 0.7365 0.6199 0.7383 0.031 Uiso 1 1 calc R . . . .
C12 C 0.6701(4) 0.6020(6) 0.65529(15) 0.0257(7) Uani 1 1 d . U . . .
H12 H 0.7610 0.6058 0.6399 0.031 Uiso 1 1 calc R . . . .
C1 C -0.1305(4) 0.3570(6) 0.94618(15) 0.0264(6) Uani 1 1 d . U . . .
H1A H -0.0691 0.2457 0.9539 0.040 Uiso 1 1 calc GR . . . .
H1B H -0.2257 0.3113 0.9368 0.040 Uiso 1 1 calc GR . . . .
H1C H -0.1321 0.4400 0.9802 0.040 Uiso 1 1 calc GR . . . .
C14 C 0.6890(4) 0.5675(7) 0.53449(17) 0.0303(7) Uani 1 1 d . U . . .
H14A H 0.6756 0.5556 0.4929 0.045 Uiso 1 1 calc GR . . . .
H14B H 0.7390 0.4534 0.5494 0.045 Uiso 1 1 calc GR . . . .
H14C H 0.7439 0.6840 0.5435 0.045 Uiso 1 1 calc GR . . . .

loop_
_atom_site_aniso_label
_atom_site_aniso_U_11
_atom_site_aniso_U_22
_atom_site_aniso_U_33
_atom_site_aniso_U_23
_atom_site_aniso_U_13
_atom_site_aniso_U_12
Sn1 0.01435(18) 0.02590(19) 0.0235(2) -0.00068(8) 0.00265(11) 0.00049(7)
O1 0.0158(5) 0.0298(12) 0.0284(8) 0.0003(7) 0.0005(4) 0.0007(5)
O2 0.0170(9) 0.0347(13) 0.0304(8) 0.0030(8) 0.0016(6) 0.0018(9)
O4 0.0242(9) 0.0360(15) 0.0281(7) -0.0004(6) 0.0011(5) -0.0022(8)
O3 0.0162(6) 0.0401(15) 0.0282(8) 0.0006(9) 0.0001(5) 0.0013(6)
N1 0.0159(6) 0.0262(16) 0.0281(6) 0.0004(5) 0.0003(4) -0.0007(7)
C3 0.0222(15) 0.0277(9) 0.0248(6) -0.0008(6) 0.0030(7) 0.0024(9)
C7 0.0158(6) 0.0203(16) 0.0282(6) 0.0000(6) 0.0001(5) -0.0015(6)
C8 0.0178(6) 0.0203(17) 0.0282(6) 0.0007(5) 0.0006(4) -0.0005(6)
C11 0.0195(7) 0.024(2) 0.0284(6) 0.0003(5) 0.0004(5) -0.0009(7)
C4 0.0162(6) 0.0224(12) 0.0284(8) -0.0021(8) 0.0020(6) 0.0026(6)
C9 0.0181(6) 0.0240(18) 0.0286(6) 0.0005(6) 0.0001(5) -0.0007(6)
C10 0.0194(7) 0.0285(19) 0.0287(6) 0.0004(6) 0.0003(5) -0.0011(7)
C6 0.0170(7) 0.0294(19) 0.0282(7) 0.0006(6) 0.0005(5) 0.0004(8)
C2 0.0307(18) 0.0267(5) 0.0354(13) -0.0016(4) 0.0086(12) 0.0000(4)
C5 0.0173(7) 0.0246(18) 0.0286(13) -0.0005(12) 0.0008(6) 0.0004(8)
C13 0.0178(6) 0.0309(19) 0.0283(6) 0.0001(6) 0.0006(5) -0.0012(6)
C12 0.0190(7) 0.0298(19) 0.0282(7) 0.0002(7) 0.0008(5) -0.0012(6)
C1 0.0252(15) 0.0290(9) 0.0254(7) -0.0012(6) 0.0047(8) -0.0030(9)
C14 0.0247(10) 0.036(2) 0.0304(10) -0.0022(11) 0.0025(7) -0.0032(11)

loop_
_atom_type_symbol
_atom_type_description
_atom_type_scat_dispersion_real
_atom_type_scat_dispersion_imag
_atom_type_scat_source
C C 0.0181 0.0091 'International Tables Vol C Tables 4.2.6.8 and 6.1.1.4'
H H 0.0000 0.0000 'International Tables Vol C Tables 4.2.6.8 and 6.1.1.4'
N N 0.0311 0.0180 'International Tables Vol C Tables 4.2.6.8 and 6.1.1.4'
O O 0.0492 0.0322 'International Tables Vol C Tables 4.2.6.8 and 6.1.1.4'
Sn Sn 0.0259 5.4591 'International Tables Vol C Tables 4.2.6.8 and 6.1.1.4'

loop_
_exptl_crystal_face_index_h
_exptl_crystal_face_index_k
_exptl_crystal_face_index_l
_exptl_crystal_face_perp_dist
0 1 1 0.1483
0 -1 -1 0.1483
6 0 -3 0.0467
-6 0 3 0.0467
6 -1 2 0.0760
-6 1 -2 0.0760
0 0 1 0.0296
3 -1 5 0.0565
0 0 -1 0.0194

loop_
_geom_angle_atom_site_label_1
_geom_angle_atom_site_label_2
_geom_angle_atom_site_label_3
_geom_angle
_geom_angle_site_symmetry_1
_geom_angle_site_symmetry_3
O1 Sn1 O3 176.48(10) . 1_455
C3 Sn1 O1 98.99(12) . .
C3 Sn1 O3 83.95(12) . 1_455
C3 Sn1 C2 123.23(15) . .
C3 Sn1 C1 116.86(16) . .
C2 Sn1 O1 93.10(12) . .
C2 Sn1 O3 83.64(13) . 1_455
C2 Sn1 C1 118.67(14) . .
C1 Sn1 O1 88.71(12) . .
C1 Sn1 O3 91.67(12) . 1_455
C4 O1 Sn1 115.9(2) . .
C11 O4 C14 117.6(3) . .
C7 O3 Sn1 152.2(2) . 1_655
C7 N1 H1 115.4 . .
C7 N1 C8 129.3(3) . .
C8 N1 H1 115.4 . .
Sn1 C3 H3A 109.5 . .
Sn1 C3 H3B 109.5 . .
Sn1 C3 H3C 109.5 . .
H3A C3 H3B 109.5 . .
H3A C3 H3C 109.5 . .
H3B C3 H3C 109.5 . .
O3 C7 N1 123.4(3) . .
O3 C7 C6 118.7(3) . .
N1 C7 C6 117.8(3) . .
C9 C8 N1 116.6(3) . .
C9 C8 C13 118.2(3) . .
C13 C8 N1 125.3(3) . .
O4 C11 C10 115.7(3) . .
O4 C11 C12 125.7(3) . .
C12 C11 C10 118.6(3) . .
O1 C4 C5 113.5(3) . .
O2 C4 O1 123.3(3) . .
O2 C4 C5 123.0(3) . .
C8 C9 H9 119.4 . .
C10 C9 C8 121.2(3) . .
C10 C9 H9 119.4 . .
C11 C10 H10 119.7 . .
C9 C10 C11 120.6(3) . .
C9 C10 H10 119.7 . .
C7 C6 H6 113.5 . .
C5 C6 C7 132.9(3) . .
C5 C6 H6 113.5 . .
Sn1 C2 H2A 109.5 . .
Sn1 C2 H2B 109.5 . .
Sn1 C2 H2C 109.5 . .
H2A C2 H2B 109.5 . .
H2A C2 H2C 109.5 . .
H2B C2 H2C 109.5 . .
C4 C5 H5 114.8 . .
C6 C5 C4 130.4(3) . .
C6 C5 H5 114.8 . .
C8 C13 H13 119.6 . .
C12 C13 C8 120.7(3) . .
C12 C13 H13 119.6 . .
C11 C12 H12 119.6 . .
C13 C12 C11 120.7(3) . .
C13 C12 H12 119.6 . .
Sn1 C1 H1A 109.5 . .
Sn1 C1 H1B 109.5 . .
Sn1 C1 H1C 109.5 . .
H1A C1 H1B 109.5 . .
H1A C1 H1C 109.5 . .
H1B C1 H1C 109.5 . .
O4 C14 H14A 109.5 . .
O4 C14 H14B 109.5 . .
O4 C14 H14C 109.5 . .
H14A C14 H14B 109.5 . .
H14A C14 H14C 109.5 . .
H14B C14 H14C 109.5 . .

loop_
_geom_bond_atom_site_label_1
_geom_bond_atom_site_label_2
_geom_bond_distance
_geom_bond_site_symmetry_2
Sn1 O1 2.188(3) .
Sn1 O3 2.399(3) 1_455
Sn1 C3 2.118(4) .
Sn1 C2 2.127(5) .
Sn1 C1 2.131(4) .
O1 C4 1.288(5) .
O2 C4 1.235(4) .
O4 C11 1.360(4) .
O4 C14 1.436(5) .
O3 Sn1 2.399(2) 1_655
O3 C7 1.248(4) .
N1 H1 0.8800 .
N1 C7 1.328(5) .
N1 C8 1.404(5) .
C3 H3A 0.9800 .
C3 H3B 0.9800 .
C3 H3C 0.9800 .
C7 C6 1.495(5) .
C8 C9 1.392(5) .
C8 C13 1.399(5) .
C11 C10 1.397(5) .
C11 C12 1.391(5) .
C4 C5 1.502(5) .
C9 H9 0.9500 .
C9 C10 1.372(5) .
C10 H10 0.9500 .
C6 H6 0.9500 .
C6 C5 1.342(5) .
C2 H2A 0.9800 .
C2 H2B 0.9800 .
C2 H2C 0.9800 .
C5 H5 0.9500 .
C13 H13 0.9500 .
C13 C12 1.380(5) .
C12 H12 0.9500 .
C1 H1A 0.9800 .
C1 H1B 0.9800 .
C1 H1C 0.9800 .
C14 H14A 0.9800 .
C14 H14B 0.9800 .
C14 H14C 0.9800 .

loop_
_exptl_oxdiff_crystal_face_indexfrac_h
_exptl_oxdiff_crystal_face_indexfrac_k
_exptl_oxdiff_crystal_face_indexfrac_l
_exptl_oxdiff_crystal_face_x
_exptl_oxdiff_crystal_face_y
_exptl_oxdiff_crystal_face_z
-0.0026 1.0033 0.9558 0.2104 -0.0713 -0.0677
0.0026 -1.0033 -0.9558 -0.2104 0.0713 0.0677
6.0109 0.0021 -2.8660 0.2305 -0.0840 0.9517
-6.0109 -0.0021 2.8660 -0.2305 0.0840 -0.9517
6.0066 -0.9808 2.1602 0.2246 0.3136 0.9320
-6.0066 0.9808 -2.1602 -0.2246 -0.3136 -0.9320
-0.0011 0.0034 0.9970 0.0341 0.0544 -0.0146
2.9995 -0.9768 5.0887 0.1605 0.4371 0.4343
0.0011 -0.0034 -0.9970 -0.0341 -0.0544 0.0146
